data_4101791
loop_
_publ_author_name
'Ruth Castro-Rodrigo'
'Miguel A. Esteruelas'
'Ana M. L\'opez'
'Fernando L\'opez'
'Jos\'e L. Mascare\~nas'
'Montserrat Oliv\'an'
'Enrique O\~nate'
'Luc\'ia Saya'
'Lara Villarino'

_publ_contact_author
;
  Dr. Enrique O\~nate Rodr\'iguez
  Departamento de Qu\'imica Inorg\'anica - I.C.M.A.
  Facultad de Ciencias
  Universidad de Zaragoza - C.S.I.C.
  50009 Zaragoza, Spain
;
_publ_contact_author_email enriqueo@posta.unizar.es
_publ_section_title
;
 Cleavage of Both C(sp3)-C(sp2) Bonds of Alkylidenecyclopropanes:
 Formation of Ethylene-Osmium-Vinylidene Complexes
;
_journal_name_full 'Journal of the American Chemical Society'
_journal_page_first 454
_journal_page_last 455
_journal_paper_doi 10.1021/ja909240q
_journal_volume 132
_journal_year 2010
_chemical_formula_sum 'C32 H49 B2 F4 N6 O2 Os P'
_chemical_formula_weight 868.56
_chemical_name_systematic
; 
 ? 
;
_space_group_IT_number 14
_symmetry_cell_setting monoclinic
_symmetry_space_group_name_Hall '-P 2yn'
_symmetry_space_group_name_H-M 'P 1 21/n 1'
_atom_sites_solution_hydrogens geom
_atom_sites_solution_primary direct
_atom_sites_solution_secondary difmap
_audit_creation_method SHELXL-97
_cell_angle_alpha 90.00
_cell_angle_beta 100.233(2)
_cell_angle_gamma 90.00
_cell_formula_units_Z 4
_cell_length_a 12.9099(15)
_cell_length_b 16.726(2)
_cell_length_c 17.744(2)
_cell_measurement_reflns_used 7579
_cell_measurement_temperature 100(2)
_cell_measurement_theta_max 28
_cell_measurement_theta_min 2
_cell_volume 3770.5(8)
_computing_cell_refinement 'SAINT+ v. 6.1 (Bruker AXS, 2000)'
_computing_data_collection 'SMART v. 5.625 (Bruker AXS, 2000)'
_computing_data_reduction 'SAINT+ v. 6.1 (Bruker AXS, 2000)'
_computing_molecular_graphics 'XP, SHELXTL v. 6.1 (Bruker, 2000)'
_computing_publication_material 'XCIF, SHELXTL v. 6.1 (Bruker, 2000)'
_computing_structure_refinement 'SHELXL-97 (Sheldrick, 1997)'
_computing_structure_solution 'SHELXS-97 (Sheldrick, 1990)'
_diffrn_ambient_temperature 100(2)
_diffrn_detector_area_resol_mean 8.26
_diffrn_measured_fraction_theta_full 1.000
_diffrn_measured_fraction_theta_max 0.943
_diffrn_measurement_device_type 'Bruker SMART APEX CCD system'
_diffrn_measurement_method '\w rotations with narrow frames'
_diffrn_radiation_monochromator graphite
_diffrn_radiation_source 'fine-focus sealed tube'
_diffrn_radiation_type MoK\a
_diffrn_radiation_wavelength 0.71073
_diffrn_reflns_av_R_equivalents 0.0866
_diffrn_reflns_av_sigmaI/netI 0.0784
_diffrn_reflns_limit_h_max 17
_diffrn_reflns_limit_h_min -17
_diffrn_reflns_limit_k_max 22
_diffrn_reflns_limit_k_min -22
_diffrn_reflns_limit_l_max 24
_diffrn_reflns_limit_l_min -23
_diffrn_reflns_number 39542
_diffrn_reflns_theta_full 27.50
_diffrn_reflns_theta_max 28.84
_diffrn_reflns_theta_min 1.69
_diffrn_standards_decay_% 'no decay'
_exptl_absorpt_coefficient_mu 3.481
_exptl_absorpt_correction_T_max 0.770
_exptl_absorpt_correction_T_min 0.446
_exptl_absorpt_correction_type multi-scan
_exptl_absorpt_process_details
;
Absorption correction performed with SADABS program. This is based on the
method of Blessing: Blessing, R. H., Acta Crystallogr., Sect. A 1995, 51, 33.

SADABS: Area-Detector Absorption Correction. Bruker-AXS 
within SAINT+ package, v. 6.1 (2000).
;
_exptl_crystal_colour red
_exptl_crystal_density_diffrn 1.530
_exptl_crystal_density_method 'not measured'
_exptl_crystal_description 'irregular prism'
_exptl_crystal_F_000 1744
_exptl_crystal_size_max 0.18
_exptl_crystal_size_mid 0.10
_exptl_crystal_size_min 0.08
_refine_diff_density_max 1.863
_refine_diff_density_min -1.356
_refine_diff_density_rms 0.145
_refine_ls_extinction_method none
_refine_ls_goodness_of_fit_ref 1.042
_refine_ls_hydrogen_treatment mixed
_refine_ls_matrix_type full
_refine_ls_number_parameters 449
_refine_ls_number_reflns 9314
_refine_ls_number_restraints 0
_refine_ls_restrained_S_all 1.042
_refine_ls_R_factor_all 0.0504
_refine_ls_R_factor_gt 0.0384
_refine_ls_shift/su_max 0.005
_refine_ls_shift/su_mean 0.000
_refine_ls_structure_factor_coef Fsqd
_refine_ls_weighting_details 'calc w=1/[\s^2^(Fo^2^)+(0.0000P)^2^+0.1867P] where P=(Fo^2^+2Fc^2^)/3'
_refine_ls_weighting_scheme calc
_refine_ls_wR_factor_gt 0.0808
_refine_ls_wR_factor_ref 0.0849
_reflns_number_gt 7807
_reflns_number_total 9314
_reflns_threshold_expression >2sigma(I)
_cod_data_source_file ja909240q_si_001_1.cif
_cod_data_source_block mae391as
_cod_database_code 4101791

loop_
_symmetry_equiv_pos_as_xyz
'x, y, z'
'-x+1/2, y+1/2, -z+1/2'
'-x, -y, -z'
'x-1/2, -y-1/2, z-1/2'

loop_
_atom_site_label
_atom_site_type_symbol
_atom_site_fract_x
_atom_site_fract_y
_atom_site_fract_z
_atom_site_U_iso_or_equiv
_atom_site_adp_type
_atom_site_occupancy
_atom_site_symmetry_multiplicity
_atom_site_calc_flag
_atom_site_refinement_flags
_atom_site_disorder_assembly
_atom_site_disorder_group
Os Os 0.819596(11) 0.227411(8) 0.215042(8) 0.01378(5) Uani 1 1 d . . .
P P 0.84323(7) 0.13321(6) 0.31648(5) 0.0155(2) Uani 1 1 d . . .
F1 F 0.83797(19) 0.41523(16) 0.44224(14) 0.0346(6) Uani 1 1 d . . .
F2 F 0.8126(2) 0.46774(15) 0.55496(14) 0.0385(7) Uani 1 1 d . . .
F3 F 0.67278(19) 0.43335(17) 0.46483(14) 0.0384(7) Uani 1 1 d . . .
F4 F 0.7765(2) 0.33735(15) 0.52827(16) 0.0406(7) Uani 1 1 d . . .
O1 O 0.7002(2) 0.15778(14) 0.14874(14) 0.0174(6) Uani 1 1 d . . .
O2 O 0.1488(3) 0.5465(2) 0.14750(19) 0.0429(8) Uani 1 1 d . . .
N1 N 0.7983(2) 0.31116(18) 0.12376(17) 0.0157(6) Uani 1 1 d . . .
N2 N 0.8824(2) 0.33734(18) 0.09424(18) 0.0182(7) Uani 1 1 d . . .
N3 N 0.9401(2) 0.30353(19) 0.26127(17) 0.0166(7) Uani 1 1 d . . .
N4 N 1.0082(2) 0.33027(19) 0.21567(18) 0.0191(7) Uani 1 1 d . . .
N5 N 0.9282(2) 0.17021(19) 0.15196(17) 0.0175(7) Uani 1 1 d . . .
N6 N 0.9970(3) 0.21676(19) 0.12151(18) 0.0195(7) Uani 1 1 d . . .
B1 B 0.9945(4) 0.3076(3) 0.1308(3) 0.0214(9) Uani 1 1 d . . .
H1 H 1.055(3) 0.334(2) 0.102(2) 0.026 Uiso 1 1 d . . .
B2 B 0.7746(4) 0.4137(3) 0.4977(3) 0.0229(10) Uani 1 1 d . . .
C1 C 0.7251(3) 0.2789(2) 0.2641(2) 0.0191(8) Uani 1 1 d . . .
C2 C 0.6570(3) 0.3167(2) 0.2982(2) 0.0178(8) Uani 1 1 d . . .
H2 H 0.685(3) 0.341(2) 0.350(2) 0.021 Uiso 1 1 d . . .
C3 C 0.5454(3) 0.3287(2) 0.2647(2) 0.0171(8) Uani 1 1 d . . .
C4 C 0.4847(3) 0.3845(2) 0.2968(2) 0.0237(9) Uani 1 1 d . . .
H4 H 0.5152 0.4139 0.3410 0.028 Uiso 1 1 calc R . .
C5 C 0.3809(3) 0.3968(3) 0.2640(3) 0.0315(10) Uani 1 1 d . . .
H5 H 0.3401 0.4345 0.2862 0.038 Uiso 1 1 calc R . .
C6 C 0.3350(3) 0.3547(3) 0.1989(3) 0.0343(11) Uani 1 1 d . . .
H6 H 0.2641 0.3649 0.1758 0.041 Uiso 1 1 calc R . .
C7 C 0.3931(3) 0.2983(3) 0.1682(2) 0.0245(9) Uani 1 1 d . . .
H7 H 0.3612 0.2678 0.1251 0.029 Uiso 1 1 calc R . .
C8 C 0.4980(3) 0.2858(2) 0.1999(2) 0.0186(8) Uani 1 1 d . . .
H8 H 0.5380 0.2479 0.1774 0.022 Uiso 1 1 calc R . .
C9 C 0.7136(3) 0.3475(2) 0.0844(2) 0.0197(8) Uani 1 1 d . . .
H9 H 0.6436 0.3402 0.0931 0.024 Uiso 1 1 calc R . .
C10 C 0.7419(3) 0.3971(2) 0.0292(2) 0.0225(9) Uani 1 1 d . . .
H10 H 0.6969 0.4295 -0.0065 0.027 Uiso 1 1 calc R . .
C11 C 0.8495(3) 0.3895(2) 0.0372(2) 0.0239(9) Uani 1 1 d . . .
H11 H 0.8930 0.4164 0.0075 0.029 Uiso 1 1 calc R . .
C12 C 0.9588(3) 0.3473(2) 0.3258(2) 0.0188(8) Uani 1 1 d . . .
H12 H 0.9214 0.3425 0.3671 0.023 Uiso 1 1 calc R . .
C13 C 1.0407(3) 0.4008(2) 0.3234(2) 0.0219(9) Uani 1 1 d . . .
H13 H 1.0706 0.4377 0.3618 0.026 Uiso 1 1 calc R . .
C14 C 1.0690(3) 0.3885(2) 0.2533(2) 0.0222(9) Uani 1 1 d . . .
H14 H 1.1229 0.4165 0.2342 0.027 Uiso 1 1 calc R . .
C15 C 0.9411(3) 0.0948(2) 0.1285(2) 0.0221(9) Uani 1 1 d . . .
H15 H 0.9024 0.0497 0.1406 0.026 Uiso 1 1 calc R . .
C16 C 1.0187(3) 0.0927(3) 0.0844(2) 0.0258(9) Uani 1 1 d . . .
H16 H 1.0443 0.0472 0.0615 0.031 Uiso 1 1 calc R . .
C17 C 1.0513(3) 0.1706(3) 0.0805(2) 0.0262(9) Uani 1 1 d . . .
H17 H 1.1037 0.1888 0.0533 0.031 Uiso 1 1 calc R . .
C18 C 0.6691(3) 0.1394(2) 0.0802(2) 0.0199(8) Uani 1 1 d . . .
C19 C 0.7249(3) 0.1566(2) 0.0163(2) 0.0251(9) Uani 1 1 d . . .
H19A H 0.7854 0.1912 0.0344 0.038 Uiso 1 1 calc R . .
H19B H 0.6769 0.1836 -0.0249 0.038 Uiso 1 1 calc R . .
H19C H 0.7493 0.1064 -0.0031 0.038 Uiso 1 1 calc R . .
C20 C 0.5674(3) 0.0955(2) 0.0620(2) 0.0263(10) Uani 1 1 d . . .
H20A H 0.5342 0.0937 0.1075 0.039 Uiso 1 1 calc R . .
H20B H 0.5805 0.0408 0.0460 0.039 Uiso 1 1 calc R . .
H20C H 0.5207 0.1229 0.0204 0.039 Uiso 1 1 calc R . .
C21 C 0.9618(3) 0.0696(2) 0.3205(2) 0.0193(8) Uani 1 1 d . . .
H21 H 0.9493 0.0386 0.2716 0.023 Uiso 1 1 calc R . .
C22 C 1.0649(3) 0.1158(3) 0.3197(2) 0.0256(9) Uani 1 1 d . . .
H22A H 1.0923 0.1361 0.3712 0.038 Uiso 1 1 calc R . .
H22B H 1.0512 0.1607 0.2839 0.038 Uiso 1 1 calc R . .
H22C H 1.1169 0.0799 0.3035 0.038 Uiso 1 1 calc R . .
C23 C 0.9771(3) 0.0061(2) 0.3842(2) 0.0253(9) Uani 1 1 d . . .
H23A H 1.0341 -0.0302 0.3771 0.038 Uiso 1 1 calc R . .
H23B H 0.9118 -0.0244 0.3821 0.038 Uiso 1 1 calc R . .
H23C H 0.9951 0.0324 0.4342 0.038 Uiso 1 1 calc R . .
C24 C 0.8458(3) 0.1786(2) 0.4133(2) 0.0191(8) Uani 1 1 d . . .
H24 H 0.8041 0.2291 0.4044 0.023 Uiso 1 1 calc R . .
C25 C 0.9560(3) 0.2033(2) 0.4545(2) 0.0262(10) Uani 1 1 d . . .
H25A H 0.9496 0.2378 0.4980 0.039 Uiso 1 1 calc R . .
H25B H 0.9921 0.2323 0.4188 0.039 Uiso 1 1 calc R . .
H25C H 0.9965 0.1554 0.4729 0.039 Uiso 1 1 calc R . .
C26 C 0.7944(4) 0.1290(3) 0.4693(2) 0.0296(10) Uani 1 1 d . . .
H26A H 0.8356 0.0803 0.4831 0.044 Uiso 1 1 calc R . .
H26B H 0.7226 0.1146 0.4451 0.044 Uiso 1 1 calc R . .
H26C H 0.7921 0.1605 0.5156 0.044 Uiso 1 1 calc R . .
C27 C 0.7372(3) 0.0581(2) 0.3106(2) 0.0190(8) Uani 1 1 d . . .
H27 H 0.7492 0.0292 0.3607 0.023 Uiso 1 1 calc R . .
C28 C 0.7383(3) -0.0051(2) 0.2489(2) 0.0252(9) Uani 1 1 d . . .
H28A H 0.6780 -0.0410 0.2476 0.038 Uiso 1 1 calc R . .
H28B H 0.8037 -0.0360 0.2604 0.038 Uiso 1 1 calc R . .
H28C H 0.7339 0.0210 0.1990 0.038 Uiso 1 1 calc R . .
C29 C 0.6270(3) 0.0968(2) 0.3023(2) 0.0234(9) Uani 1 1 d . . .
H29A H 0.6067 0.1186 0.2505 0.035 Uiso 1 1 calc R . .
H29B H 0.6289 0.1400 0.3399 0.035 Uiso 1 1 calc R . .
H29C H 0.5757 0.0564 0.3113 0.035 Uiso 1 1 calc R . .
C30 C 0.1598(3) 0.6061(3) 0.1873(3) 0.0326(10) Uani 1 1 d . . .
C31 C 0.1866(4) 0.5997(3) 0.2727(3) 0.0409(12) Uani 1 1 d . . .
H31A H 0.1268 0.6182 0.2952 0.061 Uiso 1 1 calc R . .
H31B H 0.2483 0.6330 0.2915 0.061 Uiso 1 1 calc R . .
H31C H 0.2022 0.5439 0.2872 0.061 Uiso 1 1 calc R . .
C32 C 0.1477(5) 0.6883(3) 0.1548(3) 0.0582(17) Uani 1 1 d . . .
H32A H 0.1365 0.6854 0.0988 0.087 Uiso 1 1 calc R . .
H32B H 0.2115 0.7193 0.1735 0.087 Uiso 1 1 calc R . .
H32C H 0.0871 0.7144 0.1707 0.087 Uiso 1 1 calc R . .

loop_
_atom_site_aniso_label
_atom_site_aniso_U_11
_atom_site_aniso_U_22
_atom_site_aniso_U_33
_atom_site_aniso_U_23
_atom_site_aniso_U_13
_atom_site_aniso_U_12
Os 0.01436(8) 0.01223(9) 0.01329(8) -0.00129(5) -0.00155(6) 0.00047(5)
P 0.0162(5) 0.0134(5) 0.0152(5) -0.0002(4) -0.0015(4) 0.0004(4)
F1 0.0314(14) 0.0468(17) 0.0279(14) -0.0066(12) 0.0114(11) -0.0038(12)
F2 0.0572(18) 0.0338(16) 0.0239(13) -0.0110(11) 0.0051(13) -0.0097(13)
F3 0.0247(13) 0.0568(19) 0.0325(14) 0.0049(13) 0.0020(12) 0.0095(12)
F4 0.0423(16) 0.0224(14) 0.0573(18) 0.0103(12) 0.0097(14) 0.0028(11)
O1 0.0199(13) 0.0117(13) 0.0173(13) -0.0017(10) -0.0055(11) 0.0018(10)
O2 0.052(2) 0.043(2) 0.0358(19) -0.0101(16) 0.0142(17) -0.0081(17)
N1 0.0176(15) 0.0132(16) 0.0155(15) -0.0027(13) 0.0010(13) -0.0024(12)
N2 0.0206(17) 0.0153(17) 0.0168(16) -0.0011(12) -0.0018(14) -0.0013(12)
N3 0.0157(16) 0.0170(17) 0.0157(15) -0.0016(13) -0.0010(13) 0.0002(12)
N4 0.0163(16) 0.0189(17) 0.0215(17) -0.0017(13) 0.0020(13) -0.0024(13)
N5 0.0179(16) 0.0194(18) 0.0144(15) -0.0010(13) 0.0008(13) 0.0004(13)
N6 0.0185(17) 0.0218(18) 0.0180(17) -0.0033(13) 0.0028(14) -0.0006(13)
B1 0.020(2) 0.021(2) 0.024(2) -0.0037(19) 0.0061(19) 0.0006(18)
B2 0.024(2) 0.019(2) 0.025(2) -0.0017(19) 0.003(2) 0.0034(18)
C1 0.021(2) 0.015(2) 0.0168(19) 0.0032(14) -0.0089(16) -0.0036(15)
C2 0.0182(19) 0.014(2) 0.0193(19) -0.0042(15) -0.0016(15) -0.0032(15)
C3 0.0183(18) 0.0123(19) 0.0210(19) 0.0049(15) 0.0041(15) 0.0005(14)
C4 0.027(2) 0.018(2) 0.027(2) -0.0045(17) 0.0065(18) -0.0012(16)
C5 0.026(2) 0.028(2) 0.042(3) -0.003(2) 0.010(2) 0.0094(18)
C6 0.016(2) 0.051(3) 0.034(3) 0.008(2) 0.0010(19) 0.0086(19)
C7 0.021(2) 0.029(2) 0.021(2) 0.0050(17) -0.0031(17) -0.0033(17)
C8 0.023(2) 0.0154(19) 0.0172(19) 0.0038(14) 0.0043(16) -0.0023(15)
C9 0.0196(19) 0.021(2) 0.0164(18) -0.0026(15) -0.0034(16) 0.0031(15)
C10 0.031(2) 0.014(2) 0.020(2) 0.0005(15) -0.0020(17) 0.0011(16)
C11 0.042(3) 0.014(2) 0.0151(19) -0.0011(15) 0.0064(18) -0.0026(17)
C12 0.021(2) 0.0129(19) 0.0197(19) -0.0024(15) -0.0024(16) 0.0010(14)
C13 0.021(2) 0.017(2) 0.024(2) -0.0039(16) -0.0050(17) -0.0025(15)
C14 0.0140(19) 0.024(2) 0.027(2) -0.0031(17) -0.0014(16) -0.0026(15)
C15 0.026(2) 0.017(2) 0.020(2) -0.0024(15) -0.0033(17) 0.0046(16)
C16 0.033(2) 0.022(2) 0.023(2) -0.0030(17) 0.0056(18) 0.0066(17)
C17 0.028(2) 0.028(2) 0.023(2) 0.0002(17) 0.0043(18) 0.0051(18)
C18 0.020(2) 0.0130(19) 0.023(2) -0.0014(15) -0.0063(16) 0.0021(15)
C19 0.032(2) 0.022(2) 0.018(2) -0.0018(16) -0.0031(18) -0.0012(17)
C20 0.026(2) 0.020(2) 0.028(2) -0.0096(17) -0.0083(18) -0.0018(16)
C21 0.0186(19) 0.015(2) 0.023(2) 0.0030(15) 0.0004(16) 0.0039(15)
C22 0.021(2) 0.028(2) 0.027(2) 0.0046(18) 0.0018(18) 0.0053(17)
C23 0.025(2) 0.021(2) 0.027(2) 0.0042(17) -0.0037(18) 0.0052(17)
C24 0.0218(19) 0.0149(19) 0.0188(19) -0.0033(15) -0.0015(16) -0.0024(15)
C25 0.036(2) 0.016(2) 0.022(2) -0.0003(16) -0.0057(19) -0.0039(17)
C26 0.040(3) 0.030(2) 0.020(2) -0.0037(18) 0.0077(19) -0.007(2)
C27 0.021(2) 0.017(2) 0.0175(19) 0.0011(15) -0.0012(16) -0.0016(15)
C28 0.028(2) 0.0117(19) 0.033(2) -0.0043(16) -0.0032(19) -0.0019(16)
C29 0.020(2) 0.021(2) 0.029(2) 0.0008(17) 0.0039(17) -0.0010(16)
C30 0.028(2) 0.038(3) 0.035(3) -0.002(2) 0.014(2) 0.004(2)
C31 0.046(3) 0.039(3) 0.036(3) -0.002(2) 0.002(2) 0.004(2)
C32 0.107(5) 0.040(3) 0.035(3) 0.004(2) 0.030(3) 0.021(3)

loop_
_atom_type_symbol
_atom_type_description
_atom_type_scat_dispersion_real
_atom_type_scat_dispersion_imag
_atom_type_scat_source
C C 0.0033 0.0016 'International Tables Vol C Tables 4.2.6.8 and 6.1.1.4'
H H 0.0000 0.0000 'International Tables Vol C Tables 4.2.6.8 and 6.1.1.4'
B B 0.0013 0.0007 'International Tables Vol C Tables 4.2.6.8 and 6.1.1.4'
N N 0.0061 0.0033 'International Tables Vol C Tables 4.2.6.8 and 6.1.1.4'
O O 0.0106 0.0060 'International Tables Vol C Tables 4.2.6.8 and 6.1.1.4'
F F 0.0171 0.0103 'International Tables Vol C Tables 4.2.6.8 and 6.1.1.4'
P P 0.1023 0.0942 'International Tables Vol C Tables 4.2.6.8 and 6.1.1.4'
Os Os -1.2165 7.6030 'International Tables Vol C Tables 4.2.6.8 and 6.1.1.4'

loop_
_geom_angle_atom_site_label_1
_geom_angle_atom_site_label_2
_geom_angle_atom_site_label_3
_geom_angle
_geom_angle_site_symmetry_1
_geom_angle_site_symmetry_3
_geom_angle_publ_flag
C1 Os N3 92.28(14) . . ?
C1 Os O1 92.41(13) . . ?
N3 Os O1 169.79(11) . . ?
C1 Os N1 92.58(14) . . ?
N3 Os N1 83.25(12) . . ?
O1 Os N1 87.48(10) . . ?
C1 Os N5 177.06(14) . . ?
N3 Os N5 88.07(12) . . ?
O1 Os N5 86.79(11) . . ?
N1 Os N5 84.56(12) . . ?
C1 Os P 87.63(12) . . ?
N3 Os P 97.01(9) . . ?
O1 Os P 92.24(7) . . ?
N1 Os P 179.66(8) . . ?
N5 Os P 95.22(9) . . ?
C27 P C21 102.16(17) . . ?
C27 P C24 102.69(17) . . ?
C21 P C24 108.46(17) . . ?
C27 P Os 114.52(12) . . ?
C21 P Os 113.85(13) . . ?
C24 P Os 113.95(13) . . ?
C18 O1 Os 138.9(3) . . ?
C9 N1 N2 106.8(3) . . ?
C9 N1 Os 133.1(3) . . ?
N2 N1 Os 120.2(2) . . ?
C11 N2 N1 109.3(3) . . ?
C11 N2 B1 131.8(4) . . ?
N1 N2 B1 118.9(3) . . ?
C12 N3 N4 106.8(3) . . ?
C12 N3 Os 133.1(3) . . ?
N4 N3 Os 118.9(2) . . ?
C14 N4 N3 108.7(3) . . ?
C14 N4 B1 128.3(3) . . ?
N3 N4 B1 121.7(3) . . ?
C15 N5 N6 106.7(3) . . ?
C15 N5 Os 134.4(3) . . ?
N6 N5 Os 118.7(2) . . ?
C17 N6 N5 109.0(3) . . ?
C17 N6 B1 130.8(4) . . ?
N5 N6 B1 119.9(3) . . ?
N6 B1 N4 110.5(3) . . ?
N6 B1 N2 107.9(3) . . ?
N4 B1 N2 105.4(3) . . ?
N6 B1 H1 109(2) . . ?
N4 B1 H1 113(2) . . ?
N2 B1 H1 111(2) . . ?
F3 B2 F2 109.9(4) . . ?
F3 B2 F4 109.6(4) . . ?
F2 B2 F4 109.6(4) . . ?
F3 B2 F1 109.5(4) . . ?
F2 B2 F1 109.4(4) . . ?
F4 B2 F1 108.9(4) . . ?
C2 C1 Os 179.0(3) . . ?
C1 C2 C3 124.5(3) . . ?
C1 C2 H2 116(2) . . ?
C3 C2 H2 119(2) . . ?
C8 C3 C4 118.7(3) . . ?
C8 C3 C2 121.0(4) . . ?
C4 C3 C2 120.3(3) . . ?
C5 C4 C3 120.0(4) . . ?
C5 C4 H4 120.0 . . ?
C3 C4 H4 120.0 . . ?
C4 C5 C6 120.8(4) . . ?
C4 C5 H5 119.6 . . ?
C6 C5 H5 119.6 . . ?
C7 C6 C5 119.6(4) . . ?
C7 C6 H6 120.2 . . ?
C5 C6 H6 120.2 . . ?
C6 C7 C8 120.2(4) . . ?
C6 C7 H7 119.9 . . ?
C8 C7 H7 119.9 . . ?
C7 C8 C3 120.6(4) . . ?
C7 C8 H8 119.7 . . ?
C3 C8 H8 119.7 . . ?
N1 C9 C10 110.4(4) . . ?
N1 C9 H9 124.8 . . ?
C10 C9 H9 124.8 . . ?
C11 C10 C9 105.1(3) . . ?
C11 C10 H10 127.5 . . ?
C9 C10 H10 127.5 . . ?
N2 C11 C10 108.4(4) . . ?
N2 C11 H11 125.8 . . ?
C10 C11 H11 125.8 . . ?
N3 C12 C13 110.2(4) . . ?
N3 C12 H12 124.9 . . ?
C13 C12 H12 124.9 . . ?
C14 C13 C12 104.9(3) . . ?
C14 C13 H13 127.5 . . ?
C12 C13 H13 127.5 . . ?
N4 C14 C13 109.3(4) . . ?
N4 C14 H14 125.3 . . ?
C13 C14 H14 125.3 . . ?
N5 C15 C16 109.9(4) . . ?
N5 C15 H15 125.0 . . ?
C16 C15 H15 125.0 . . ?
C17 C16 C15 105.3(4) . . ?
C17 C16 H16 127.3 . . ?
C15 C16 H16 127.3 . . ?
N6 C17 C16 109.0(4) . . ?
N6 C17 H17 125.5 . . ?
C16 C17 H17 125.5 . . ?
O1 C18 C19 125.7(3) . . ?
O1 C18 C20 116.9(4) . . ?
C19 C18 C20 117.4(3) . . ?
C18 C19 H19A 109.5 . . ?
C18 C19 H19B 109.5 . . ?
H19A C19 H19B 109.5 . . ?
C18 C19 H19C 109.5 . . ?
H19A C19 H19C 109.5 . . ?
H19B C19 H19C 109.5 . . ?
C18 C20 H20A 109.5 . . ?
C18 C20 H20B 109.5 . . ?
H20A C20 H20B 109.5 . . ?
C18 C20 H20C 109.5 . . ?
H20A C20 H20C 109.5 . . ?
H20B C20 H20C 109.5 . . ?
C23 C21 C22 110.8(3) . . ?
C23 C21 P 114.9(3) . . ?
C22 C21 P 114.9(3) . . ?
C23 C21 H21 105.0 . . ?
C22 C21 H21 105.0 . . ?
P C21 H21 105.0 . . ?
C21 C22 H22A 109.5 . . ?
C21 C22 H22B 109.5 . . ?
H22A C22 H22B 109.5 . . ?
C21 C22 H22C 109.5 . . ?
H22A C22 H22C 109.5 . . ?
H22B C22 H22C 109.5 . . ?
C21 C23 H23A 109.5 . . ?
C21 C23 H23B 109.5 . . ?
H23A C23 H23B 109.5 . . ?
C21 C23 H23C 109.5 . . ?
H23A C23 H23C 109.5 . . ?
H23B C23 H23C 109.5 . . ?
C26 C24 C25 108.0(3) . . ?
C26 C24 P 115.9(3) . . ?
C25 C24 P 114.2(3) . . ?
C26 C24 H24 106.0 . . ?
C25 C24 H24 106.0 . . ?
P C24 H24 106.0 . . ?
C24 C25 H25A 109.5 . . ?
C24 C25 H25B 109.5 . . ?
H25A C25 H25B 109.5 . . ?
C24 C25 H25C 109.5 . . ?
H25A C25 H25C 109.5 . . ?
H25B C25 H25C 109.5 . . ?
C24 C26 H26A 109.5 . . ?
C24 C26 H26B 109.5 . . ?
H26A C26 H26B 109.5 . . ?
C24 C26 H26C 109.5 . . ?
H26A C26 H26C 109.5 . . ?
H26B C26 H26C 109.5 . . ?
C28 C27 C29 110.4(3) . . ?
C28 C27 P 114.3(3) . . ?
C29 C27 P 112.4(3) . . ?
C28 C27 H27 106.4 . . ?
C29 C27 H27 106.4 . . ?
P C27 H27 106.4 . . ?
C27 C28 H28A 109.5 . . ?
C27 C28 H28B 109.5 . . ?
H28A C28 H28B 109.5 . . ?
C27 C28 H28C 109.5 . . ?
H28A C28 H28C 109.5 . . ?
H28B C28 H28C 109.5 . . ?
C27 C29 H29A 109.5 . . ?
C27 C29 H29B 109.5 . . ?
H29A C29 H29B 109.5 . . ?
C27 C29 H29C 109.5 . . ?
H29A C29 H29C 109.5 . . ?
H29B C29 H29C 109.5 . . ?
O2 C30 C32 122.7(5) . . ?
O2 C30 C31 120.8(5) . . ?
C32 C30 C31 116.5(4) . . ?
C30 C31 H31A 109.5 . . ?
C30 C31 H31B 109.5 . . ?
H31A C31 H31B 109.5 . . ?
C30 C31 H31C 109.5 . . ?
H31A C31 H31C 109.5 . . ?
H31B C31 H31C 109.5 . . ?
C30 C32 H32A 109.5 . . ?
C30 C32 H32B 109.5 . . ?
H32A C32 H32B 109.5 . . ?
C30 C32 H32C 109.5 . . ?
H32A C32 H32C 109.5 . . ?
H32B C32 H32C 109.5 . . ?

loop_
_geom_bond_atom_site_label_1
_geom_bond_atom_site_label_2
_geom_bond_distance
_geom_bond_site_symmetry_2
_geom_bond_publ_flag
Os C1 1.834(4) . ?
Os N3 2.064(3) . ?
Os O1 2.114(2) . ?
Os N1 2.122(3) . ?
Os N5 2.166(3) . ?
Os P 2.3706(10) . ?
P C27 1.847(4) . ?
P C21 1.855(4) . ?
P C24 1.874(4) . ?
F1 B2 1.387(5) . ?
F2 B2 1.384(5) . ?
F3 B2 1.380(5) . ?
F4 B2 1.385(5) . ?
O1 C18 1.249(4) . ?
O2 C30 1.215(5) . ?
N1 C9 1.335(5) . ?
N1 N2 1.360(4) . ?
N2 C11 1.346(5) . ?
N2 B1 1.558(5) . ?
N3 C12 1.344(5) . ?
N3 N4 1.371(4) . ?
N4 C14 1.350(5) . ?
N4 B1 1.533(5) . ?
N5 C15 1.348(5) . ?
N5 N6 1.362(4) . ?
N6 C17 1.340(5) . ?
N6 B1 1.529(6) . ?
B1 H1 1.10(4) . ?
C1 C2 1.315(6) . ?
C2 C3 1.472(5) . ?
C2 H2 1.00(4) . ?
C3 C8 1.401(5) . ?
C3 C4 1.402(5) . ?
C4 C5 1.379(6) . ?
C4 H4 0.9500 . ?
C5 C6 1.392(6) . ?
C5 H5 0.9500 . ?
C6 C7 1.376(6) . ?
C6 H6 0.9500 . ?
C7 C8 1.387(5) . ?
C7 H7 0.9500 . ?
C8 H8 0.9500 . ?
C9 C10 1.382(5) . ?
C9 H9 0.9500 . ?
C10 C11 1.377(6) . ?
C10 H10 0.9500 . ?
C11 H11 0.9500 . ?
C12 C13 1.391(5) . ?
C12 H12 0.9500 . ?
C13 C14 1.373(6) . ?
C13 H13 0.9500 . ?
C14 H14 0.9500 . ?
C15 C16 1.377(6) . ?
C15 H15 0.9500 . ?
C16 C17 1.375(6) . ?
C16 H16 0.9500 . ?
C17 H17 0.9500 . ?
C18 C19 1.476(6) . ?
C18 C20 1.489(5) . ?
C19 H19A 0.9800 . ?
C19 H19B 0.9800 . ?
C19 H19C 0.9800 . ?
C20 H20A 0.9800 . ?
C20 H20B 0.9800 . ?
C20 H20C 0.9800 . ?
C21 C23 1.539(5) . ?
C21 C22 1.541(5) . ?
C21 H21 1.0000 . ?
C22 H22A 0.9800 . ?
C22 H22B 0.9800 . ?
C22 H22C 0.9800 . ?
C23 H23A 0.9800 . ?
C23 H23B 0.9800 . ?
C23 H23C 0.9800 . ?
C24 C26 1.533(6) . ?
C24 C25 1.535(5) . ?
C24 H24 1.0000 . ?
C25 H25A 0.9800 . ?
C25 H25B 0.9800 . ?
C25 H25C 0.9800 . ?
C26 H26A 0.9800 . ?
C26 H26B 0.9800 . ?
C26 H26C 0.9800 . ?
C27 C28 1.525(5) . ?
C27 C29 1.545(5) . ?
C27 H27 1.0000 . ?
C28 H28A 0.9800 . ?
C28 H28B 0.9800 . ?
C28 H28C 0.9800 . ?
C29 H29A 0.9800 . ?
C29 H29B 0.9800 . ?
C29 H29C 0.9800 . ?
C30 C32 1.489(7) . ?
C30 C31 1.497(6) . ?
C31 H31A 0.9800 . ?
C31 H31B 0.9800 . ?
C31 H31C 0.9800 . ?
C32 H32A 0.9800 . ?
C32 H32B 0.9800 . ?
C32 H32C 0.9800 . ?
